data_4349391
loop_
_publ_author_name
'Sadikin, Yolanda'
'Schouwink, Pascal'
'Brighi, Matteo'
'\/Lodziana, Zbigniew'
'\<Cern\'y, Radovan'

_publ_section_title
;
 Modified Anion Packing of Na<sub>2</sub>B<sub>12</sub>H<sub>12</sub> in
 Close to Room Temperature Superionic Conductors.
;
_journal_issue 9
_journal_name_full 'Inorganic chemistry'
_journal_page_first 5006
_journal_page_last 5016
_journal_paper_doi 10.1021/acs.inorgchem.7b00013
_journal_volume 56
_journal_year 2017
_chemical_formula_sum 'B12 H12 K0.41 Li1.59'
_chemical_formula_weight 168.86
_chemical_name_mineral ?h-LiK(B12H12)?
_space_group_IT_number 186
_space_group_name_Hall 'P 6c -2c'
_space_group_name_H-M_alt 'P 63 m c'
_symmetry_cell_setting hexagonal
_symmetry_space_group_name_H-M 'P 63 m c'
_cell_angle_alpha 90
_cell_angle_beta 90
_cell_angle_gamma 120
_cell_formula_units_Z 2
_cell_length_a 7.0722(3)
_cell_length_b 7.0722(3)
_cell_length_c 11.9592(6)
_cell_measurement_temperature 570
_cell_volume 518.01(4)
_diffrn_ambient_temperature 570
_diffrn_detector_type Pilatus
_diffrn_measurement_device_type 'one-axis goniometer'
_pd_meas_2theta_range_inc 0.00376
_pd_meas_2theta_range_max 36
_pd_meas_2theta_range_min 3.599
_pd_meas_number_of_points 8618
_pd_meas_scan_method fixed
_pd_proc_2theta_range_inc 0.004
_pd_proc_2theta_range_max 36
_pd_proc_2theta_range_min 3.599
_pd_proc_ls_background_function 'Chebychev polynomial'
_pd_proc_ls_profile_function TCHZ
_pd_proc_ls_prof_R_factor 0.32
_pd_proc_ls_prof_wR_expected 0.01
_pd_proc_ls_prof_wR_factor 0.23
_pd_spec_mounting ' capillary'
_pd_spec_mount_mode transmission
_pd_spec_shape cylinder
_refine_ls_goodness_of_fit_all 16.
_refine_ls_hydrogen_treatment refxyz
_refine_ls_number_parameters 101
_refine_ls_R_I_factor 0.07
_cod_data_source_file h-LiK(B12H12)_Rietveld_570K.cif
_cod_data_source_block h-LiKB12H12
_cod_original_cell_volume 518.01(6)
_cod_original_sg_symbol_H-M P_63_m_c
_cod_original_formula_sum 'B12 H12  K0.41 Li1.59'
_cod_database_code 4349391

loop_
_symmetry_equiv_pos_as_xyz
'x, y, z '
'-x, -y, z+1/2 '
'-x+y, -x, z '
'-x+y, y, z '
'-y, -x, z '
'-y, x-y, z '
'y, -x+y, z+1/2 '
'y, x, z+1/2 '
'x-y, -y, z+1/2 '
'x-y, x, z+1/2 '
'-x, -x+y, z+1/2 '
'x, x-y, z '

loop_
_atom_site_label
_atom_site_type_symbol
_atom_site_symmetry_multiplicity
_atom_site_fract_x
_atom_site_fract_y
_atom_site_fract_z
_atom_site_occupancy
_atom_site_B_iso_or_equiv
K1 K 0 0 0 -0.160(2) 0.409(6) 4.0(4)
Li1 Li 0 0 0 -0.160(2) 0.591(6) 4.0(4)
Li2 Li 0 0.3333333 0.6666667 0.537(4) 1 4.0(4)
B1 B 0 0.271(6) 0.406(3) 0.071(4) 0.166667 3.3(6)
H2 H 0 0.229(10) 0.230(4) 0.047(7) 0.166667 3.3(6)
B3 B 0 0.483(5) 0.567(5) 0.171(5) 0.166667 3.3(6)
H4 H 0 0.583(8) 0.500(9) 0.215(8) 0.166667 3.3(6)
B5 B 0 0.6040(16) 0.851(4) 0.1312(15) 0.166667 3.3(6)
H6 H 0 0.787(3) 0.976(7) 0.148(3) 0.166667 3.3(6)
B7 B 0 0.396(6) 0.927(3) 0.141(4) 0.166667 3.3(6)
H8 H 0 0.437(10) 1.103(4) 0.165(7) 0.166667 3.3(6)
B9 B 0 0.0623(16) 0.482(4) 0.0806(15) 0.166667 3.3(6)
H10 H 0 -0.120(3) 0.358(7) 0.064(3) 0.166667 3.3(6)
B11 B 0 0.184(5) 0.766(5) 0.041(5) 0.166667 3.3(6)
H12 H 0 0.083(8) 0.834(9) -0.003(8) 0.166667 3.3(6)
B13 B 0 0.405(5) 0.743(6) 0.2430(5) 0.166667 3.3(6)
H19 H 0 0.648(7) 0.626(12) -0.030(7) 0.166667 3.3(6)
B14 B 0 0.199(4) 0.468(5) 0.2056(19) 0.166667 3.3(6)
H20 H 0 0.213(8) 0.539(11) -0.1236(8) 0.166667 3.3(6)
B15 B 0 0.145(4) 0.690(7) 0.187(4) 0.166667 3.3(6)
H21 H 0 0.558(7) 1.000(8) -0.061(3) 0.166667 3.3(6)
B16 B 0 0.467(4) 0.865(5) 0.0063(19) 0.166667 3.3(6)
H22 H 0 0.109(7) 0.333(8) 0.273(3) 0.166667 3.3(6)
B17 B 0 0.521(4) 0.643(7) 0.025(4) 0.166667 3.3(6)
H23 H 0 0.019(7) 0.707(12) 0.242(7) 0.166667 3.3(6)
B18 B 0 0.261(5) 0.590(6) -0.0312(5) 0.166667 3.3(6)
H24 H 0 0.454(8) 0.794(11) 0.3354(8) 0.166667 3.3(6)

loop_
_diffrn_radiation_type
_diffrn_radiation_wavelength
synchrotron 0.81984
